data_7153735
loop_
_publ_author_name
'Davies, Stephen G.'
'Fletcher, Ai M.'
'Lee, James A.'
'Roberts, Paul M.'
'Souleymanou, Myriam Y.'
'Thomson, James E.'
'Zammit, Charlotte M.'

_publ_section_title
;
 Diastereoselective Ireland-Claisen rearrangements of substituted allyl
 \b-amino esters: applications in the asymmetric synthesis of
 C(5)-substituted transpentacins.
;
_journal_issue 17
_journal_name_full 'Organic &amp; biomolecular chemistry'
_journal_page_first 2702
_journal_page_last 2728
_journal_paper_doi 10.1039/c4ob00274a
_journal_volume 12
_journal_year 2014
_chemical_absolute_configuration ad
_chemical_formula_moiety 'C9 H18 Cl1 N1 O2'
_chemical_formula_sum 'C9 H18 Cl N O2'
_chemical_formula_weight 207.70
_space_group_IT_number 4
_symmetry_cell_setting monoclinic
_symmetry_space_group_name_Hall 'P 2yb'
_symmetry_space_group_name_H-M 'P 1 21 1'
_atom_sites_solution_hydrogens difmap
_atom_sites_solution_primary direct
_cell_angle_alpha 90
_cell_angle_beta 101.8270(12)
_cell_angle_gamma 90
_cell_formula_units_Z 2
_cell_length_a 5.42100(10)
_cell_length_b 8.9375(3)
_cell_length_c 11.4409(3)
_cell_measurement_reflns_used 1236
_cell_measurement_temperature 150
_cell_measurement_theta_max 27
_cell_measurement_theta_min 5
_cell_volume 542.55(3)
_computing_cell_refinement 'DENZO/SCALEPACK (Otwinowski & Minor, 1997)'
_computing_data_collection 'COLLECT (Nonius, 2001).'
_computing_data_reduction 'DENZO/SCALEPACK (Otwinowski & Minor, 1997)'
_computing_molecular_graphics 'CAMERON (Watkin et al., 1996)'
_computing_publication_material 'CRYSTALS (Betteridge et al., 2003)'
_computing_structure_refinement 'CRYSTALS (Betteridge et al., 2003)'
_computing_structure_solution 'SIR92 (Altomare et al., 1994)'
_diffrn_ambient_temperature 150
_diffrn_measured_fraction_theta_full 0.985
_diffrn_measured_fraction_theta_max 0.985
_diffrn_measurement_device Area
_diffrn_measurement_device_type 'Nonius KappaCCD'
_diffrn_measurement_method \w
_diffrn_radiation_monochromator graphite
_diffrn_radiation_type 'Mo K\a'
_diffrn_radiation_wavelength 0.71073
_diffrn_reflns_av_R_equivalents 0.000
_diffrn_reflns_limit_h_max 7
_diffrn_reflns_limit_h_min -7
_diffrn_reflns_limit_k_max 8
_diffrn_reflns_limit_k_min -11
_diffrn_reflns_limit_l_max 14
_diffrn_reflns_limit_l_min -14
_diffrn_reflns_number 2115
_diffrn_reflns_theta_full 27.490
_diffrn_reflns_theta_max 27.490
_diffrn_reflns_theta_min 5.244
_diffrn_standards_number 0
_exptl_absorpt_coefficient_mu 0.323
_exptl_absorpt_correction_T_max 0.93
_exptl_absorpt_correction_T_min 0.93
_exptl_absorpt_correction_type multi-scan
_exptl_absorpt_process_details 'DENZO/SCALEPACK (Otwinowski & Minor, 1997)'
_exptl_crystal_colour colourless
_exptl_crystal_density_diffrn 1.271
_exptl_crystal_density_method 'not measured'
_exptl_crystal_description block
_exptl_crystal_F_000 224
_exptl_crystal_size_max 0.240
_exptl_crystal_size_mid 0.230
_exptl_crystal_size_min 0.210
_refine_diff_density_max 0.18
_refine_diff_density_min -0.14
_refine_ls_abs_structure_details 'Flack (1983), 814 Friedel-pairs'
_refine_ls_abs_structure_Flack 0.03(5)
_refine_ls_extinction_method None
_refine_ls_goodness_of_fit_ref 1.0066
_refine_ls_hydrogen_treatment constr
_refine_ls_matrix_type full
_refine_ls_number_parameters 119
_refine_ls_number_reflns 2115
_refine_ls_number_restraints 1
_refine_ls_R_factor_all 0.0254
_refine_ls_R_factor_gt 0.0242
_refine_ls_shift/su_max 0.0004402
_refine_ls_shift/su_mean 0.0000229
_refine_ls_structure_factor_coef Fsqd
_refine_ls_weighting_details
;
 Method= Modified Sheldrick 
 w=1/[\s^2^(F^2^) + ( 0.01P)^2^ + 0.14P] 
 ,where P=(max(Fo^2^,0) + 2Fc^2^)/3 
;
_refine_ls_weighting_scheme calc
_refine_ls_wR_factor_all 0.0563
_refine_ls_wR_factor_gt 0.0553
_refine_ls_wR_factor_ref 0.0563
_reflns_limit_h_max 6
_reflns_limit_h_min -7
_reflns_limit_k_max 8
_reflns_limit_k_min -11
_reflns_limit_l_max 14
_reflns_limit_l_min 0
_reflns_number_gt 2067
_reflns_number_total 2115
_reflns_threshold_expression I>2.0\s(I)
_oxford_diffrn_Wilson_B_factor 1.81
_oxford_diffrn_Wilson_scale 0.28
_oxford_refine_ls_r_factor_ref 0.0254
_oxford_refine_ls_scale 1.920(10)
_oxford_reflns_number_all 2115
_oxford_reflns_threshold_expression_ref I>-3.0\s(I)
_cod_data_source_file c4ob00274a2.cif
_cod_data_source_block 96.HCl
_cod_depositor_comments
;
The following automatic conversions were performed:

'_symmetry_cell_setting' value 'Monoclinic' changed to 'monoclinic'
according to
/usr/data/users/saulius/crontab/automatic-downloads/rss-feeds/RSC/lib/dictionaries/cif_core.dic
dictionary named 'cif_core.dic' version 2.4.2 from
2011-04-26.

'_atom_sites_solution_primary' value 'Direct' changed to
'direct' according to
/usr/data/users/saulius/crontab/automatic-downloads/rss-feeds/RSC/lib/dictionaries/cif_core.dic
dictionary named 'cif_core.dic' version 2.4.2 from 2011-04-26.

Automatic conversion script
Id: cif_fix_values 2281 2013-09-26 08:29:07Z andrius 
;
_cod_original_formula_sum 'C9 H18 Cl1 N1 O2'
_cod_database_code 7153735

loop_
_symmetry_equiv_pos_as_xyz
x,y,z
-x,y+1/2,-z

loop_
_atom_site_label
_atom_site_type_symbol
_atom_site_fract_x
_atom_site_fract_y
_atom_site_fract_z
_atom_site_U_iso_or_equiv
_atom_site_occupancy
_atom_site_adp_type
_atom_site_refinement_flags_posn
Cl1 Cl 0.28777(5) 0.30053(11) 0.57927(3) 0.0231 1.0000 Uani .
O2 O 0.5691(2) 0.21543(16) 0.33405(9) 0.0286 1.0000 Uani .
C3 C 0.3816(2) 0.2905(2) 0.30133(10) 0.0203 1.0000 Uani .
O4 O 0.14909(19) 0.23353(15) 0.27195(9) 0.0254 1.0000 Uani .
C5 C 0.1281(4) 0.0753(2) 0.29348(17) 0.0348 1.0000 Uani .
C6 C 0.3865(2) 0.45735(18) 0.28357(12) 0.0186 1.0000 Uani .
C7 C 0.3917(2) 0.50103(18) 0.15080(12) 0.0203 1.0000 Uani .
C8 C 0.1385(3) 0.5796(2) 0.10623(13) 0.0261 1.0000 Uani .
C9 C 0.0927(3) 0.6621(2) 0.21618(13) 0.0241 1.0000 Uani .
C10 C 0.1584(3) 0.54309(19) 0.31260(13) 0.0183 1.0000 Uani .
N11 N 0.2170(2) 0.60970(17) 0.43491(10) 0.0200 1.0000 Uani .
C12 C 0.4500(3) 0.3738(2) 0.07152(13) 0.0278 1.0000 Uani .
C13 C 0.4634(3) 0.4295(2) -0.05356(13) 0.0326 1.0000 Uani .
H51 H -0.0563 0.0507 0.2804 0.0562 1.0000 Uiso R
H52 H 0.2051 0.0543 0.3769 0.0556 1.0000 Uiso R
H53 H 0.2055 0.0184 0.2395 0.0566 1.0000 Uiso R
H61 H 0.5433 0.4977 0.3358 0.0244 1.0000 Uiso R
H71 H 0.5316 0.5754 0.1543 0.0245 1.0000 Uiso R
H81 H 0.1413 0.6454 0.0373 0.0326 1.0000 Uiso R
H82 H 0.0065 0.5021 0.0812 0.0341 1.0000 Uiso R
H91 H 0.2114 0.7444 0.2373 0.0317 1.0000 Uiso R
H92 H -0.0776 0.6963 0.2094 0.0328 1.0000 Uiso R
H101 H 0.0174 0.4741 0.3094 0.0233 1.0000 Uiso R
H121 H 0.6108 0.3272 0.1077 0.0347 1.0000 Uiso R
H122 H 0.3183 0.2978 0.0657 0.0354 1.0000 Uiso R
H131 H 0.5046 0.3461 -0.1021 0.0519 1.0000 Uiso R
H133 H 0.5911 0.5082 -0.0470 0.0510 1.0000 Uiso R
H132 H 0.2994 0.4705 -0.0930 0.0517 1.0000 Uiso R
H112 H 0.3572 0.6729 0.4424 0.0319 1.0000 Uiso R
H111 H 0.2474 0.5343 0.4896 0.0325 1.0000 Uiso R
H113 H 0.0792 0.6612 0.4458 0.0319 1.0000 Uiso R

loop_
_atom_site_aniso_label
_atom_site_aniso_U_11
_atom_site_aniso_U_22
_atom_site_aniso_U_33
_atom_site_aniso_U_23
_atom_site_aniso_U_13
_atom_site_aniso_U_12
Cl1 0.02268(15) 0.01914(16) 0.02893(16) 0.00242(16) 0.00899(11) 0.00040(15)
O2 0.0314(6) 0.0258(6) 0.0304(5) 0.0065(5) 0.0101(4) 0.0128(5)
C3 0.0237(6) 0.0201(7) 0.0181(5) 0.0004(6) 0.0066(4) 0.0023(7)
O4 0.0290(5) 0.0161(5) 0.0305(5) -0.0021(4) 0.0044(4) -0.0031(4)
C5 0.0493(10) 0.0157(9) 0.0425(10) -0.0009(7) 0.0168(8) -0.0053(8)
C6 0.0182(6) 0.0166(7) 0.0208(6) -0.0015(5) 0.0032(5) 0.0001(5)
C7 0.0211(6) 0.0175(7) 0.0228(6) -0.0004(6) 0.0058(5) -0.0013(5)
C8 0.0263(7) 0.0270(9) 0.0234(7) -0.0007(6) 0.0015(5) 0.0024(6)
C9 0.0241(7) 0.0218(8) 0.0262(7) 0.0012(6) 0.0041(5) 0.0071(6)
C10 0.0172(6) 0.0149(8) 0.0226(7) -0.0028(5) 0.0040(5) 0.0005(5)
N11 0.0217(6) 0.0167(6) 0.0223(6) -0.0003(4) 0.0057(4) 0.0020(4)
C12 0.0366(8) 0.0215(8) 0.0281(7) -0.0012(6) 0.0130(6) 0.0004(7)
C13 0.0422(9) 0.0313(10) 0.0260(7) -0.0041(7) 0.0114(6) 0.0013(7)

loop_
_atom_type_symbol
_atom_type_scat_dispersion_real
_atom_type_scat_dispersion_imag
_atom_type_scat_Cromer_Mann_a1
_atom_type_scat_Cromer_Mann_b1
_atom_type_scat_Cromer_Mann_a2
_atom_type_scat_Cromer_Mann_b2
_atom_type_scat_Cromer_Mann_a3
_atom_type_scat_Cromer_Mann_b3
_atom_type_scat_Cromer_Mann_a4
_atom_type_scat_Cromer_Mann_b4
_atom_type_scat_Cromer_Mann_c
_atom_type_scat_source
C 0.0033 0.0016 2.3100 20.8439 1.0200 10.2075 1.5886 0.5687 0.8650 51.6512 0.2156 'International Tables Vol C 4.2.6.8 and 6.1.1.4'
H 0.0000 0.0000 0.4930 10.5109 0.3229 26.1257 0.1402 3.1424 0.0408 57.7998 0.0030 'International Tables Vol C 4.2.6.8 and 6.1.1.4'
Cl 0.1484 0.1585 11.4604 0.0104 7.1964 1.1662 6.2556 18.5194 1.6455 47.7784 -9.5574 'International Tables Vol C 4.2.6.8 and 6.1.1.4'
N 0.0061 0.0033 12.2126 0.0057 3.1322 9.8933 2.0125 28.9975 1.1663 0.5826 -11.5290 'International Tables Vol C 4.2.6.8 and 6.1.1.4'
O 0.0106 0.0060 3.0485 13.2771 2.2868 5.7011 1.5463 0.3239 0.8670 32.9089 0.2508 'International Tables Vol C 4.2.6.8 and 6.1.1.4'

loop_
_geom_angle_atom_site_label_1
_geom_angle_atom_site_label_2
_geom_angle_atom_site_label_3
_geom_angle
_geom_angle_publ_flag
O2 C3 O4 123.68(16) yes
O2 C3 C6 123.61(13) yes
O4 C3 C6 112.65(12) yes
C3 O4 C5 115.70(13) yes
O4 C5 H51 107.5 no
O4 C5 H52 108.8 no
H51 C5 H52 108.4 no
O4 C5 H53 110.4 no
H51 C5 H53 110.0 no
H52 C5 H53 111.7 no
C3 C6 C7 112.34(11) yes
C3 C6 C10 115.12(12) yes
C7 C6 C10 104.93(11) yes
C3 C6 H61 108.2 no
C7 C6 H61 107.8 no
C10 C6 H61 108.2 no
C6 C7 C8 104.03(11) yes
C6 C7 C12 115.80(12) yes
C8 C7 C12 115.05(12) yes
C6 C7 H71 106.8 no
C8 C7 H71 109.2 no
C12 C7 H71 105.7 no
C7 C8 C9 103.52(11) yes
C7 C8 H81 112.3 no
C9 C8 H81 113.8 no
C7 C8 H82 108.6 no
C9 C8 H82 110.2 no
H81 C8 H82 108.3 no
C8 C9 C10 101.95(12) yes
C8 C9 H91 111.0 no
C10 C9 H91 107.7 no
C8 C9 H92 113.9 no
C10 C9 H92 111.1 no
H91 C9 H92 110.8 no
C6 C10 C9 105.63(11) yes
C6 C10 N11 111.87(11) yes
C9 C10 N11 111.97(12) yes
C6 C10 H101 109.4 no
C9 C10 H101 110.4 no
N11 C10 H101 107.5 no
C10 N11 H112 109.8 no
C10 N11 H111 108.8 no
H112 N11 H111 110.8 no
C10 N11 H113 107.9 no
H112 N11 H113 110.9 no
H111 N11 H113 108.5 no
C7 C12 C13 111.60(13) yes
C7 C12 H121 109.9 no
C13 C12 H121 109.0 no
C7 C12 H122 108.7 no
C13 C12 H122 109.6 no
H121 C12 H122 107.9 no
C12 C13 H131 110.0 no
C12 C13 H133 109.3 no
H131 C13 H133 110.4 no
C12 C13 H132 109.8 no
H131 C13 H132 108.2 no
H133 C13 H132 109.1 no

loop_
_geom_bond_atom_site_label_1
_geom_bond_atom_site_label_2
_geom_bond_distance
_geom_bond_publ_flag
O2 C3 1.2114(17) yes
C3 O4 1.3369(16) yes
C3 C6 1.506(2) yes
O4 C5 1.444(2) yes
C5 H51 1.004 no
C5 H52 0.979 no
C5 H53 0.961 no
C6 C7 1.5743(18) yes
C6 C10 1.5473(19) yes
C6 H61 1.001 no
C7 C8 1.5328(19) yes
C7 C12 1.527(2) yes
C7 H71 1.003 no
C8 C9 1.522(2) yes
C8 H81 0.986 no
C8 H82 0.995 no
C9 C10 1.521(2) yes
C9 H91 0.975 no
C9 H92 0.960 no
C10 N11 1.4937(18) yes
C10 H101 0.977 no
N11 H112 0.937 no
N11 H111 0.912 no
N11 H113 0.908 no
C12 C13 1.531(2) yes
C12 H121 0.978 no
C12 H122 0.978 no
C13 H131 0.983 no
C13 H133 0.979 no
C13 H132 0.981 no
